data_2217898
loop_
_publ_author_name
'Cadiau, A.'
'Hemon-Ribaud, A.'
'Leblanc, M.'
'Maisonneuve, V.'

_publ_section_title
;
 2,4,6-Triamino-1,3,5-triazine-1,3-diium aquapentafluoridoaluminate
;
_journal_coeditor_code DN2317
_journal_issue 4
_journal_name_full 'Acta Crystallographica Section E'
_journal_page_first m523
_journal_page_last m524
_journal_paper_doi 10.1107/S1600536808004091
_journal_volume 64
_journal_year 2008
_chemical_formula_iupac '(C3 H8 N6) [Al F5 (H2O)]'
_chemical_formula_moiety 'C3 H8 N6 2+ , Al F5 H2 O 2-'
_chemical_formula_sum 'C3 H10 Al F5 N6 O'
_chemical_formula_weight 268.13
_chemical_name_systematic
;
2,4,6-Triamino-1,3,5-triazine-1,3-diium aquapentafluoridoaluminate
;
_space_group_IT_number 14
_symmetry_cell_setting monoclinic
_symmetry_space_group_name_Hall '-P 2ybc'
_symmetry_space_group_name_H-M 'P 1 21/c 1'
_atom_sites_solution_hydrogens geom
_atom_sites_solution_primary direct
_atom_sites_solution_secondary difmap
_audit_creation_method SHELXL97
_cell_angle_alpha 90.00
_cell_angle_beta 105.53(3)
_cell_angle_gamma 90.00
_cell_formula_units_Z 4
_cell_length_a 7.571(2)
_cell_length_b 8.823(2)
_cell_length_c 13.484(5)
_cell_measurement_reflns_used 30
_cell_measurement_temperature 298(2)
_cell_measurement_theta_max 32
_cell_measurement_theta_min 28
_cell_volume 867.8(5)
_computing_cell_refinement 'STADI4 (Stoe & Cie, 1998)'
_computing_data_collection 'STADI4 (Stoe & Cie, 1998)'
_computing_data_reduction 'X-RED (Stoe & Cie, 1998)'
_computing_molecular_graphics
;
ORTEP-3 for Windows (Farrugia, 1997) and DIAMOND (Brandenburg,
2005)
;
_computing_publication_material
;
SHELXL97 (Sheldrick, 2008), enCIFer (Version 1.2; Allen <i>et al.</i>,
2004) and
WinGX (Farrugia, 1999)
;
_computing_structure_refinement 'SHELXL97 (Sheldrick, 2008)'
_computing_structure_solution 'SHELXS97 (Sheldrick, 2008)'
_diffrn_ambient_temperature 298(2)
_diffrn_measured_fraction_theta_full 0.983
_diffrn_measured_fraction_theta_max 0.983
_diffrn_measurement_device_type 'Siemens AED2'
_diffrn_measurement_method 2\q/\w
_diffrn_radiation_monochromator graphite
_diffrn_radiation_source 'fine-focus sealed tube'
_diffrn_radiation_type MoK\a
_diffrn_radiation_wavelength 0.71069
_diffrn_reflns_av_R_equivalents 0.0000
_diffrn_reflns_av_sigmaI/netI 0.0754
_diffrn_reflns_limit_h_max 10
_diffrn_reflns_limit_h_min -10
_diffrn_reflns_limit_k_max 12
_diffrn_reflns_limit_k_min 0
_diffrn_reflns_limit_l_max 18
_diffrn_reflns_limit_l_min 0
_diffrn_reflns_number 2500
_diffrn_reflns_theta_full 30.03
_diffrn_reflns_theta_max 30.03
_diffrn_reflns_theta_min 2.79
_diffrn_standards_decay_% 4
_diffrn_standards_interval_time 120
_diffrn_standards_number 3
_exptl_absorpt_coefficient_mu 0.311
_exptl_absorpt_correction_type none
_exptl_crystal_colour colourless
_exptl_crystal_density_diffrn 2.052
_exptl_crystal_density_method 'not measured'
_exptl_crystal_description parallepiped
_exptl_crystal_F_000 544
_exptl_crystal_size_max 0.20
_exptl_crystal_size_mid 0.13
_exptl_crystal_size_min 0.08
_refine_diff_density_max 0.456
_refine_diff_density_min -0.480
_refine_ls_extinction_method none
_refine_ls_goodness_of_fit_ref 1.036
_refine_ls_hydrogen_treatment mixed
_refine_ls_matrix_type full
_refine_ls_number_parameters 152
_refine_ls_number_reflns 2500
_refine_ls_number_restraints 2
_refine_ls_restrained_S_all 1.035
_refine_ls_R_factor_all 0.1346
_refine_ls_R_factor_gt 0.0538
_refine_ls_shift/su_max 0.000
_refine_ls_shift/su_mean 0.000
_refine_ls_structure_factor_coef Fsqd
_refine_ls_weighting_details 'calc w = 1/[\s^2^(Fo^2^)+(0.0437P)^2^+0.9389P] where P=(Fo^2^+2Fc^2^)/3'
_refine_ls_weighting_scheme calc
_refine_ls_wR_factor_gt 0.1083
_refine_ls_wR_factor_ref 0.1330
_reflns_number_gt 1441
_reflns_number_total 2500
_reflns_threshold_expression I>2\s(I)
_cod_data_source_file dn2317.cif
_cod_data_source_block I
_cod_original_sg_symbol_H-M 'P 21/c'
_cod_database_code 2217898
_cod_database_fobs_code 2217898

loop_
_symmetry_equiv_pos_as_xyz
'x, y, z'
'-x, y+1/2, -z+1/2'
'-x, -y, -z'
'x, -y-1/2, z-1/2'

loop_
_atom_site_type_symbol
_atom_site_label
_atom_site_fract_x
_atom_site_fract_y
_atom_site_fract_z
_atom_site_U_iso_or_equiv
_atom_site_adp_type
_atom_site_calc_flag
_atom_site_refinement_flags
_atom_site_occupancy
Al Al1 0.20880(10) 0.22320(10) 0.30136(7) 0.0163(2) Uani d . 1
F F1 0.0457(3) 0.0750(2) 0.30467(16) 0.0288(5) Uani d . 1
F F2 0.2911(3) 0.1978(2) 0.44074(14) 0.0251(4) Uani d . 1
F F3 0.3778(3) 0.0880(2) 0.28702(17) 0.0299(5) Uani d . 1
F F4 0.3610(3) 0.3839(2) 0.31272(16) 0.0267(5) Uani d . 1
F F5 0.1237(3) 0.2429(2) 0.16732(14) 0.0304(5) Uani d . 1
O O1W 0.0310(3) 0.3648(3) 0.32584(18) 0.0214(5) Uani d D 1
H H1W -0.062(5) 0.324(5) 0.346(4) 0.062(12) Uiso d D 1
H H2W -0.007(7) 0.444(4) 0.284(3) 0.062(12) Uiso d D 1
N N1 0.7845(4) 0.2143(3) -0.0619(2) 0.0202(6) Uani d . 1
N N2 0.6746(4) 0.1144(3) 0.0739(2) 0.0195(6) Uani d . 1
H H2 0.6499 0.0359 0.1056 0.023 Uiso calc R 1
N N3 0.6895(4) 0.3729(3) 0.0557(2) 0.0203(6) Uani d . 1
H H3 0.6714 0.4633 0.0748 0.024 Uiso calc R 1
N N4 0.7594(4) -0.0423(3) -0.0409(2) 0.0232(6) Uani d . 1
H H4A 0.7996 -0.0586 -0.0938 0.028 Uiso calc R 1
H H4B 0.7310 -0.1173 -0.0074 0.028 Uiso calc R 1
N N5 0.5822(4) 0.2735(3) 0.1861(2) 0.0271(6) Uani d . 1
H H5A 0.5543 0.1966 0.2181 0.033 Uiso calc R 1
H H5B 0.5664 0.3638 0.2063 0.033 Uiso calc R 1
N N6 0.8013(4) 0.4736(3) -0.0717(2) 0.0293(7) Uani d . 1
H H6A 0.8446 0.4652 -0.1242 0.035 Uiso calc R 1
H H6B 0.7850 0.5619 -0.0486 0.035 Uiso calc R 1
C C1 0.7414(4) 0.0960(3) -0.0113(2) 0.0179(6) Uani d . 1
C C2 0.6481(4) 0.2534(4) 0.1076(2) 0.0191(6) Uani d . 1
C C3 0.7602(4) 0.3525(4) -0.0271(2) 0.0199(6) Uani d . 1

loop_
_atom_site_aniso_label
_atom_site_aniso_U_11
_atom_site_aniso_U_22
_atom_site_aniso_U_33
_atom_site_aniso_U_12
_atom_site_aniso_U_13
_atom_site_aniso_U_23
Al1 0.0209(5) 0.0127(4) 0.0176(4) -0.0002(4) 0.0090(3) -0.0014(4)
F1 0.0359(13) 0.0199(10) 0.0351(11) -0.0115(9) 0.0175(10) -0.0075(9)
F2 0.0330(11) 0.0214(10) 0.0204(9) 0.0027(8) 0.0063(8) 0.0020(8)
F3 0.0355(13) 0.0191(10) 0.0413(12) 0.0089(9) 0.0207(10) 0.0013(9)
F4 0.0292(12) 0.0191(9) 0.0379(11) -0.0069(8) 0.0197(10) -0.0054(9)
F5 0.0435(13) 0.0312(11) 0.0188(9) 0.0044(10) 0.0122(9) -0.0009(8)
O1W 0.0240(13) 0.0179(11) 0.0251(12) 0.0055(10) 0.0113(10) 0.0066(9)
N1 0.0263(14) 0.0171(13) 0.0202(13) -0.0005(11) 0.0114(11) 0.0003(11)
N2 0.0256(15) 0.0133(12) 0.0236(13) -0.0001(11) 0.0134(12) 0.0016(10)
N3 0.0260(15) 0.0125(12) 0.0240(13) -0.0006(10) 0.0097(12) -0.0026(10)
N4 0.0354(18) 0.0180(13) 0.0204(13) 0.0015(12) 0.0152(12) -0.0003(11)
N5 0.0340(17) 0.0241(14) 0.0288(15) -0.0016(13) 0.0181(13) -0.0034(13)
N6 0.0402(19) 0.0190(14) 0.0328(16) -0.0052(13) 0.0166(15) 0.0020(12)
C1 0.0200(16) 0.0181(15) 0.0166(14) 0.0008(12) 0.0065(12) -0.0002(12)
C2 0.0168(15) 0.0205(15) 0.0204(14) -0.0022(12) 0.0056(12) -0.0025(12)
C3 0.0192(16) 0.0177(15) 0.0228(15) -0.0005(12) 0.0056(13) 0.0006(13)

loop_
_atom_type_symbol
_atom_type_description
_atom_type_scat_dispersion_real
_atom_type_scat_dispersion_imag
_atom_type_scat_source
Al Al 0.0560 0.0520 'International Tables Vol C Tables 4.2.6.8 and 6.1.1.4'
F F 0.0171 0.0103 'International Tables Vol C Tables 4.2.6.8 and 6.1.1.4'
N N 0.0060 0.0030 'International Tables Vol C Tables 4.2.6.8 and 6.1.1.4'
C C 0.0030 0.0020 'International Tables Vol C Tables 4.2.6.8 and 6.1.1.4'
H H 0.0000 0.0000 'International Tables Vol C Tables 4.2.6.8 and 6.1.1.4'
O O 0.0106 0.0060 'International Tables Vol C Tables 4.2.6.8 and 6.1.1.4'

loop_
_geom_angle_atom_site_label_1
_geom_angle_atom_site_label_2
_geom_angle_atom_site_label_3
_geom_angle
F5 Al1 F3 91.76(11)
F5 Al1 F4 93.42(11)
F3 Al1 F4 94.23(10)
F5 Al1 F1 91.84(11)
F3 Al1 F1 91.90(10)
F4 Al1 F1 171.80(10)
F5 Al1 F2 177.98(12)
F3 Al1 F2 88.45(11)
F4 Al1 F2 88.57(10)
F1 Al1 F2 86.15(10)
F5 Al1 O1W 91.80(11)
F3 Al1 O1W 176.37(11)
F4 Al1 O1W 86.32(10)
F1 Al1 O1W 87.23(10)
F2 Al1 O1W 87.97(10)
H1W O1W H2W 111(4)
C1 N1 C3 117.3(3)
C2 N2 C1 120.6(3)
C2 N2 H2 119.7
C1 N2 H2 119.7
C2 N3 C3 121.0(3)
C2 N3 H3 119.5
C3 N3 H3 119.5
C1 N4 H4A 120.0
C1 N4 H4B 120.0
H4A N4 H4B 120.0
C2 N5 H5A 120.0
C2 N5 H5B 120.0
H5A N5 H5B 120.0
C3 N6 H6A 120.0
C3 N6 H6B 120.0
H6A N6 H6B 120.0
N4 C1 N1 121.1(3)
N4 C1 N2 117.1(3)
N1 C1 N2 121.8(3)
N5 C2 N2 121.7(3)
N5 C2 N3 120.7(3)
N2 C2 N3 117.6(3)
N6 C3 N1 120.9(3)
N6 C3 N3 117.4(3)
N1 C3 N3 121.7(3)

loop_
_geom_bond_atom_site_label_1
_geom_bond_atom_site_label_2
_geom_bond_distance
Al1 F5 1.757(2)
Al1 F3 1.797(2)
Al1 F4 1.807(2)
Al1 F1 1.807(2)
Al1 F2 1.829(2)
Al1 O1W 1.929(2)
O1W H1W 0.90(4)
O1W H2W 0.90(4)
N1 C1 1.334(4)
N1 C3 1.337(4)
N2 C2 1.342(4)
N2 C1 1.383(4)
N2 H2 0.8600
N3 C2 1.347(4)
N3 C3 1.374(4)
N3 H3 0.8600
N4 C1 1.302(4)
N4 H4A 0.8600
N4 H4B 0.8600
N5 C2 1.299(4)
N5 H5A 0.8600
N5 H5B 0.8600
N6 C3 1.304(4)
N6 H6A 0.8600
N6 H6B 0.8600

loop_
_geom_hbond_atom_site_label_D
_geom_hbond_atom_site_label_H
_geom_hbond_atom_site_label_A
_geom_hbond_site_symmetry_A
_geom_hbond_distance_DH
_geom_hbond_distance_HA
_geom_hbond_distance_DA
_geom_hbond_angle_DHA
O1W H1W N1 4_466 0.90(4) 1.94(5) 2.789(3) 156(5)
O1W H2W F1 2 0.90(4) 1.63(4) 2.515(3) 169(5)
N2 H2 F4 2_645 0.86 1.75 2.601(3) 169.2
N3 H3 F2 2_655 0.86 2.11 2.871(3) 147.6
N3 H3 F3 2_655 0.86 2.28 2.990(3) 140.0
N3 H3 F1 2_655 0.86 2.52 2.953(4) 112.3
N4 H4A F5 3_655 0.86 2.07 2.763(3) 137.5
N4 H4B F2 2_645 0.86 1.89 2.739(3) 168.4
N5 H5A F3 . 0.86 2.06 2.837(3) 150.5
N5 H5B F3 2_655 0.86 2.02 2.804(4) 151.2
N5 H5B F4 . 0.86 2.39 2.863(3) 115.2
N6 H6A F1 4_665 0.86 2.04 2.836(4) 154.3
N6 H6B F2 2_655 0.86 2.08 2.860(4) 150.3
